data_4127511
loop_
_publ_author_name
'Song, Fangyuan'
'Al-Ameed, Karrar'
'Schilling, Mauro'
'Fox, Thomas'
'Luber, Sandra'
'Patzke, Greta R.'

_publ_section_title
;
 Mechanistically Driven Control over Cubane Oxo Cluster Catalysts.
;
_journal_issue 22
_journal_name_full 'Journal of the American Chemical Society'
_journal_page_first 8846
_journal_page_last 8857
_journal_paper_doi 10.1021/jacs.9b01356
_journal_volume 141
_journal_year 2019
_chemical_formula_moiety 'C44 H36 Cl4 Co4 N8 O8, 2(H2 O)'
_chemical_formula_sum 'C44 H40 Cl4 Co4 N8 O10'
_chemical_formula_weight 1218.36
_space_group_crystal_system cubic
_space_group_IT_number 220
_space_group_name_Hall 'I -4bd 2c 3'
_space_group_name_H-M_alt 'I -4 3 d'
_symmetry_space_group_name_Hall 'I -4bd 2c 3'
_symmetry_space_group_name_H-M 'I -4 3 d'
_atom_sites_solution_hydrogens mixed
_audit_creation_date 2018-08-14
_audit_creation_method
;
Olex2 1.2
(compiled 2018.05.29 svn.r3508 for OlexSys, GUI svn.r5506)
;
_cell_angle_alpha 90
_cell_angle_beta 90
_cell_angle_gamma 90
_cell_formula_units_Z 12
_cell_length_a 23.9436(4)
_cell_length_b 23.9436(4)
_cell_length_c 23.9436(4)
_cell_measurement_reflns_used 9564
_cell_measurement_temperature 183.05(10)
_cell_measurement_theta_max 27.4260
_cell_measurement_theta_min 2.7120
_cell_volume 13726.8(4)
_computing_cell_refinement 'CrysAlisPro 1.171.39.9b (Rigaku OD, 2015)'
_computing_data_collection 'CrysAlisPro 1.171.39.9b (Rigaku OD, 2015)'
_computing_data_reduction 'CrysAlisPro 1.171.39.9b (Rigaku OD, 2015)'
_computing_molecular_graphics 'Olex2 (Dolomanov et al., 2009)'
_computing_publication_material 'Olex2 (Dolomanov et al., 2009)'
_computing_structure_refinement 'ShelXL (Sheldrick, 2015)'
_diffrn_ambient_environment N~2~
_diffrn_ambient_temperature 183.05(10)
_diffrn_detector 'CCD plate'
_diffrn_detector_area_resol_mean 10.4498
_diffrn_detector_type Ruby
_diffrn_measured_fraction_theta_full 0.999
_diffrn_measured_fraction_theta_max 0.998
_diffrn_measurement_details
;
List of Runs (angles in degrees, time in seconds):

  # Type    Start    End  Width  t~exp~   \w     \q     \k     \f   Frames
--------------------------------------------------------------------------
  1  \w    -62.00  42.00   0.40   60.00    --   12.18 -57.00 -90.00  260
  2  \w     35.00  63.00   0.40   60.00    --   12.18 178.00-150.00   70
;
_diffrn_measurement_device 'four-circle diffractometer'
_diffrn_measurement_device_type 'Xcalibur, Ruby'
_diffrn_measurement_method '\w scans'
_diffrn_orient_matrix_type 'CrysAlisPro convention (1999,Acta A55,543-557)'
_diffrn_orient_matrix_UB_11 0.0134983000
_diffrn_orient_matrix_UB_12 0.0037442000
_diffrn_orient_matrix_UB_13 0.0260815000
_diffrn_orient_matrix_UB_21 0.0177957000
_diffrn_orient_matrix_UB_22 -0.0229605000
_diffrn_orient_matrix_UB_23 -0.0058891000
_diffrn_orient_matrix_UB_31 0.0195063000
_diffrn_orient_matrix_UB_32 0.0183464000
_diffrn_orient_matrix_UB_33 -0.0126727000
_diffrn_radiation_monochromator graphite
_diffrn_radiation_probe x-ray
_diffrn_radiation_type MoK\a
_diffrn_radiation_wavelength 0.71073
_diffrn_reflns_av_R_equivalents 0.0397
_diffrn_reflns_av_unetI/netI 0.0207
_diffrn_reflns_Laue_measured_fraction_full 0.999
_diffrn_reflns_Laue_measured_fraction_max 0.998
_diffrn_reflns_limit_h_max 25
_diffrn_reflns_limit_h_min -29
_diffrn_reflns_limit_k_max 30
_diffrn_reflns_limit_k_min -25
_diffrn_reflns_limit_l_max 26
_diffrn_reflns_limit_l_min -30
_diffrn_reflns_number 23431
_diffrn_reflns_point_group_measured_fraction_full 0.999
_diffrn_reflns_point_group_measured_fraction_max 0.998
_diffrn_reflns_theta_full 26.000
_diffrn_reflns_theta_max 27.470
_diffrn_reflns_theta_min 2.406
_diffrn_source 'fine-focus sealed X-ray tube'
_diffrn_source_type 'Enhance (Mo) X-ray Source'
_exptl_absorpt_coefficient_mu 1.728
_exptl_absorpt_correction_T_max 0.835
_exptl_absorpt_correction_T_min 0.784
_exptl_absorpt_correction_type gaussian
_exptl_absorpt_process_details
;
CrysAlisPro 1.171.39.9b (Rigaku Oxford Diffraction, 2015)
Numerical absorption correction based on gaussian integration over
            a multifaceted crystal model
Empirical absorption correction using spherical harmonics,
 implemented in SCALE3 ABSPACK scaling algorithm.
;
_exptl_crystal_colour 'metallic dark purple'
_exptl_crystal_density_diffrn 1.769
_exptl_crystal_description block
_exptl_crystal_F_000 7392
_exptl_crystal_size_max 0.198
_exptl_crystal_size_mid 0.173
_exptl_crystal_size_min 0.146
_refine_diff_density_max 0.465
_refine_diff_density_min -0.376
_refine_diff_density_rms 0.052
_refine_ls_abs_structure_details
;
 Flack x determined using 1112 quotients [(I+)-(I-)]/[(I+)+(I-)]
 (Parsons, Flack and Wagner, Acta Cryst. B69 (2013) 249-259).
;
_refine_ls_abs_structure_Flack -0.016(8)
_refine_ls_extinction_method none
_refine_ls_goodness_of_fit_ref 1.058
_refine_ls_hydrogen_treatment mixed
_refine_ls_matrix_type full
_refine_ls_number_parameters 165
_refine_ls_number_reflns 2628
_refine_ls_number_restraints 2
_refine_ls_restrained_S_all 1.080
_refine_ls_R_factor_all 0.0297
_refine_ls_R_factor_gt 0.0281
_refine_ls_shift/su_max 0.001
_refine_ls_shift/su_mean 0.000
_refine_ls_structure_factor_coef Fsqd
_refine_ls_weighting_details 'w=1/[\s^2^(Fo^2^)+(0.0354P)^2^+21.3483P] where P=(Fo^2^+2Fc^2^)/3'
_refine_ls_weighting_scheme calc
_refine_ls_wR_factor_gt 0.0687
_refine_ls_wR_factor_ref 0.0697
_reflns_Friedel_coverage 0.866
_reflns_Friedel_fraction_full 0.999
_reflns_Friedel_fraction_max 0.998
_reflns_number_gt 2531
_reflns_number_total 2628
_reflns_threshold_expression 'I > 2\s(I)'
_cod_data_source_file ja9b01356_si_002.cif
_cod_data_source_block 1891282(1-4clfinal)
_cod_original_cell_volume 13726.8(6)
_cod_database_code 4127511
_shelx_shelxl_version_number 2018/3
_chemical_oxdiff_formula 'C44 H40 Cl4 Co4 N8 O10'
_shelx_space_group_comment
;
The symmetry employed for this shelxl refinement is uniquely defined
by the following loop, which should always be used as a source of
symmetry information in preference to the above space-group names.
They are only intended as comments.
;
_reflns_odcompleteness_completeness 99.68
_reflns_odcompleteness_iscentric 1
_reflns_odcompleteness_theta 27.42
_olex2_refinement_description
;
1. Fixed Uiso
 At 1.2 times of:
  All C(H) groups
2. Restrained distances
 O2-H2
 0.84 with sigma of 0.005
 O3-H3A
 0.85 with sigma of 0.02
3.a Rotating group:
 O3(H3A)
3.b Aromatic/amide H refined with riding coordinates:
 C1(H1), C2(H2A), C3(H3), C4(H4), C8(H8), C9(H9), C10(H10), C11(H11)
;
_olex2_submission_special_instructions 'No special instructions were received'
_oxdiff_exptl_absorpt_empirical_details
;
Empirical correction (ABSPACK) includes:
- Absorption correction using spherical harmonics
- Frame scaling
;
_oxdiff_exptl_absorpt_empirical_full_max 1.225
_oxdiff_exptl_absorpt_empirical_full_min 0.781

loop_
_space_group_symop_operation_xyz
'x, y, z'
'-x+1/2, -y, z+1/2'
'-x, y+1/2, -z+1/2'
'x+1/2, -y+1/2, -z'
'z, x, y'
'z+1/2, -x+1/2, -y'
'-z+1/2, -x, y+1/2'
'-z, x+1/2, -y+1/2'
'y, z, x'
'-y, z+1/2, -x+1/2'
'y+1/2, -z+1/2, -x'
'-y+1/2, -z, x+1/2'
'y+1/4, x+1/4, z+1/4'
'-y+1/4, -x+3/4, z+3/4'
'y+3/4, -x+1/4, -z+3/4'
'-y+3/4, x+3/4, -z+1/4'
'x+1/4, z+1/4, y+1/4'
'-x+3/4, z+3/4, -y+1/4'
'-x+1/4, -z+3/4, y+3/4'
'x+3/4, -z+1/4, -y+3/4'
'z+1/4, y+1/4, x+1/4'
'z+3/4, -y+1/4, -x+3/4'
'-z+3/4, y+3/4, -x+1/4'
'-z+1/4, -y+3/4, x+3/4'
'x+1/2, y+1/2, z+1/2'
'-x+1, -y+1/2, z+1'
'-x+1/2, y+1, -z+1'
'x+1, -y+1, -z+1/2'
'z+1/2, x+1/2, y+1/2'
'z+1, -x+1, -y+1/2'
'-z+1, -x+1/2, y+1'
'-z+1/2, x+1, -y+1'
'y+1/2, z+1/2, x+1/2'
'-y+1/2, z+1, -x+1'
'y+1, -z+1, -x+1/2'
'-y+1, -z+1/2, x+1'
'y+3/4, x+3/4, z+3/4'
'-y+3/4, -x+5/4, z+5/4'
'y+5/4, -x+3/4, -z+5/4'
'-y+5/4, x+5/4, -z+3/4'
'x+3/4, z+3/4, y+3/4'
'-x+5/4, z+5/4, -y+3/4'
'-x+3/4, -z+5/4, y+5/4'
'x+5/4, -z+3/4, -y+5/4'
'z+3/4, y+3/4, x+3/4'
'z+5/4, -y+3/4, -x+5/4'
'-z+5/4, y+5/4, -x+3/4'
'-z+3/4, -y+5/4, x+5/4'

loop_
_atom_site_label
_atom_site_type_symbol
_atom_site_fract_x
_atom_site_fract_y
_atom_site_fract_z
_atom_site_U_iso_or_equiv
_atom_site_adp_type
_atom_site_occupancy
_atom_site_site_symmetry_order
_atom_site_calc_flag
_atom_site_refinement_flags_posn
_atom_site_refinement_flags_adp
_atom_site_refinement_flags_occupancy
Co1 Co 0.06773(2) 0.24581(2) 0.42267(2) 0.01628(13) Uani 1 1 d . . .
Cl1 Cl 0.15592(5) 0.29172(6) 0.41898(5) 0.0488(3) Uani 1 1 d . . .
O1 O 0.00891(10) 0.30614(9) 0.41475(9) 0.0163(5) Uani 1 1 d . . .
O2 O 0.04506(12) 0.39220(11) 0.44012(12) 0.0241(6) Uani 1 1 d D . .
O3 O 0.250000 0.2485(3) 0.500000 0.0733(19) Uani 1 2 d DS T P
H3A H 0.277340 0.275478 0.522190 0.026(12) Uiso 1 1 d DGR . .
N1 N 0.05868(12) 0.27622(13) 0.50639(13) 0.0202(6) Uani 1 1 d . . .
N2 N -0.09108(13) 0.33443(13) 0.44869(12) 0.0208(6) Uani 1 1 d . . .
C1 C 0.08034(18) 0.25404(18) 0.55326(16) 0.0275(9) Uani 1 1 d . . .
H1 H 0.100947 0.220237 0.550540 0.033 Uiso 1 1 calc R . .
C2 C 0.0739(2) 0.27838(19) 0.60519(17) 0.0325(10) Uani 1 1 d . . .
H2A H 0.089302 0.261480 0.637596 0.039 Uiso 1 1 calc R . .
C3 C 0.0445(2) 0.32776(19) 0.60888(17) 0.0335(10) Uani 1 1 d . . .
H3 H 0.039206 0.345370 0.644038 0.040 Uiso 1 1 calc R . .
C4 C 0.02278(18) 0.35141(17) 0.56077(18) 0.0276(8) Uani 1 1 d . . .
H4 H 0.002864 0.385692 0.562400 0.033 Uiso 1 1 calc R . .
C5 C 0.03052(16) 0.32435(15) 0.51028(15) 0.0205(7) Uani 1 1 d . . .
C6 C 0.00882(15) 0.34800(15) 0.45473(15) 0.0182(7) Uani 1 1 d . . .
C7 C -0.05048(17) 0.37072(16) 0.46010(15) 0.0218(8) Uani 1 1 d . . .
C8 C -0.06148(19) 0.42544(19) 0.47457(19) 0.0328(9) Uani 1 1 d . . .
H8 H -0.031831 0.450317 0.483287 0.039 Uiso 1 1 calc R . .
C9 C -0.1166(2) 0.4436(2) 0.4762(2) 0.0400(11) Uani 1 1 d . . .
H9 H -0.125240 0.480963 0.486260 0.048 Uiso 1 1 calc R . .
C10 C -0.15795(18) 0.40679(19) 0.46313(19) 0.0345(10) Uani 1 1 d . . .
H10 H -0.195860 0.418507 0.463047 0.041 Uiso 1 1 calc R . .
C11 C -0.14430(17) 0.35223(19) 0.44997(17) 0.0282(9) Uani 1 1 d . . .
H11 H -0.173391 0.326580 0.441584 0.034 Uiso 1 1 calc R . .
H2 H 0.027(3) 0.408(3) 0.414(2) 0.08(3) Uiso 1 1 d D . .

loop_
_atom_site_aniso_label
_atom_site_aniso_U_11
_atom_site_aniso_U_22
_atom_site_aniso_U_33
_atom_site_aniso_U_23
_atom_site_aniso_U_13
_atom_site_aniso_U_12
Co1 0.0150(2) 0.0175(2) 0.0163(2) 0.00012(18) -0.00053(17) 0.00080(18)
Cl1 0.0349(6) 0.0715(8) 0.0400(6) 0.0144(6) -0.0101(5) -0.0264(6)
O1 0.0175(12) 0.0160(11) 0.0154(11) -0.0019(9) -0.0009(10) 0.0006(9)
O2 0.0282(15) 0.0181(13) 0.0259(15) 0.0006(11) -0.0046(12) -0.0062(11)
O3 0.092(5) 0.050(3) 0.078(4) 0.000 -0.037(4) 0.000
N1 0.0195(15) 0.0211(15) 0.0199(15) -0.0005(12) -0.0046(12) -0.0008(12)
N2 0.0195(15) 0.0231(16) 0.0196(15) -0.0013(12) 0.0007(12) 0.0036(12)
C1 0.032(2) 0.0266(19) 0.0243(19) 0.0016(17) -0.0065(16) -0.0026(17)
C2 0.042(3) 0.035(2) 0.021(2) 0.0031(16) -0.0109(18) -0.0050(19)
C3 0.049(3) 0.033(2) 0.0188(19) -0.0057(17) -0.0019(17) -0.0056(19)
C4 0.036(2) 0.022(2) 0.024(2) -0.0047(15) -0.0028(16) -0.0015(16)
C5 0.0209(18) 0.0189(17) 0.0216(18) -0.0023(14) -0.0013(14) -0.0062(14)
C6 0.0215(18) 0.0163(17) 0.0167(16) -0.0031(13) -0.0007(13) -0.0011(14)
C7 0.027(2) 0.0226(19) 0.0155(17) -0.0018(14) -0.0039(15) 0.0038(15)
C8 0.036(2) 0.027(2) 0.035(2) -0.0104(17) -0.0058(17) 0.0070(18)
C9 0.045(3) 0.031(2) 0.044(3) -0.012(2) 0.000(2) 0.016(2)
C10 0.028(2) 0.038(2) 0.037(2) -0.0045(19) 0.0020(18) 0.0141(18)
C11 0.024(2) 0.034(2) 0.026(2) -0.0003(17) 0.0022(15) 0.0054(17)

loop_
_atom_type_symbol
_atom_type_description
_atom_type_scat_dispersion_real
_atom_type_scat_dispersion_imag
_atom_type_scat_source
C C 0.0033 0.0016 'International Tables Vol C Tables 4.2.6.8 and 6.1.1.4'
H H 0.0000 0.0000 'International Tables Vol C Tables 4.2.6.8 and 6.1.1.4'
Cl Cl 0.1484 0.1585 'International Tables Vol C Tables 4.2.6.8 and 6.1.1.4'
Co Co 0.3494 0.9721 'International Tables Vol C Tables 4.2.6.8 and 6.1.1.4'
N N 0.0061 0.0033 'International Tables Vol C Tables 4.2.6.8 and 6.1.1.4'
O O 0.0106 0.0060 'International Tables Vol C Tables 4.2.6.8 and 6.1.1.4'

loop_
_exptl_crystal_face_index_h
_exptl_crystal_face_index_k
_exptl_crystal_face_index_l
_exptl_crystal_face_perp_dist
18 -14 -25 0.0880
-15 19 24 0.0743
-24 -7 22 0.0997
26 -15 -15 0.0997
20 -25 -11 0.1035
20 -18 20 0.1035
-10 -32 -4 0.1264
14 -2 31 0.0777
27 20 -5 0.0856
16 15 26 0.0561
23 17 -19 0.1000
33 3 4 0.0905
4 -24 23 0.0917
1 32 -11 0.0848
23 -25 1 0.1049
-18 -26 12 0.0891
-2 22 26 0.0706
13 -12 -29 0.0859
21 26 -6 0.0835
-6 -20 26 0.0941
-20 -21 17 0.0941
-22 -24 8 0.0891
-24 3 -23 0.0478

loop_
_geom_angle_atom_site_label_1
_geom_angle_atom_site_label_2
_geom_angle_atom_site_label_3
_geom_angle
_geom_angle_site_symmetry_1
_geom_angle_site_symmetry_3
O1 Co1 Cl1 106.48(8) . .
O1 Co1 Cl1 95.99(7) 15_455 .
O1 Co1 Cl1 170.35(7) 26_454 .
O1 Co1 O1 81.62(10) . 15_455
O1 Co1 O1 77.14(9) 15_455 26_454
O1 Co1 O1 79.47(10) . 26_454
O1 Co1 N1 158.52(11) 15_455 .
O1 Co1 N1 77.00(10) . .
O1 Co1 N2 150.09(11) . 26_454
N1 Co1 Cl1 88.15(9) . .
N1 Co1 O1 100.73(10) . 26_454
N2 Co1 Cl1 101.40(10) 26_454 .
N2 Co1 O1 74.51(10) 26_454 26_454
N2 Co1 O1 106.27(10) 26_454 15_455
N2 Co1 N1 93.46(11) 26_454 .
Co1 O1 Co1 99.60(10) . 26_454
Co1 O1 Co1 96.52(9) 40_445 26_454
Co1 O1 Co1 102.91(10) . 40_445
C6 O1 Co1 110.1(2) . 26_454
C6 O1 Co1 126.1(2) . 40_445
C6 O1 Co1 116.9(2) . .
C6 O2 H2 102(5) . .
C1 N1 Co1 127.4(3) . .
C5 N1 Co1 114.1(2) . .
C5 N1 C1 118.4(3) . .
C7 N2 Co1 117.7(3) . 26_454
C7 N2 C11 118.7(3) . .
C11 N2 Co1 123.4(3) . 26_454
N1 C1 H1 118.6 . .
N1 C1 C2 122.7(4) . .
C2 C1 H1 118.6 . .
C1 C2 H2A 120.8 . .
C3 C2 C1 118.5(4) . .
C3 C2 H2A 120.8 . .
C2 C3 H3 120.4 . .
C2 C3 C4 119.3(4) . .
C4 C3 H3 120.4 . .
C3 C4 H4 120.5 . .
C5 C4 C3 119.0(4) . .
C5 C4 H4 120.5 . .
N1 C5 C4 122.1(4) . .
N1 C5 C6 115.3(3) . .
C4 C5 C6 122.6(3) . .
O1 C6 O2 111.7(3) . .
O1 C6 C5 109.3(3) . .
O1 C6 C7 108.5(3) . .
O2 C6 C5 106.4(3) . .
O2 C6 C7 109.0(3) . .
C7 C6 C5 111.9(3) . .
N2 C7 C6 115.4(3) . .
N2 C7 C8 122.1(4) . .
C8 C7 C6 122.5(4) . .
C7 C8 H8 120.5 . .
C7 C8 C9 119.0(4) . .
C9 C8 H8 120.5 . .
C8 C9 H9 120.6 . .
C10 C9 C8 118.8(4) . .
C10 C9 H9 120.6 . .
C9 C10 H10 120.3 . .
C9 C10 C11 119.4(4) . .
C11 C10 H10 120.3 . .
N2 C11 C10 121.9(4) . .
N2 C11 H11 119.0 . .
C10 C11 H11 119.0 . .

loop_
_geom_bond_atom_site_label_1
_geom_bond_atom_site_label_2
_geom_bond_distance
_geom_bond_site_symmetry_2
Co1 Cl1 2.3821(12) .
Co1 O1 2.225(2) 26_454
Co1 O1 2.026(2) .
Co1 O1 2.115(2) 15_455
Co1 N1 2.144(3) .
Co1 N2 2.096(3) 26_454
O1 C6 1.386(4) .
O2 C6 1.413(4) .
O2 H2 0.838(7) .
O3 H3A 1.0621 .
N1 C1 1.346(5) .
N1 C5 1.338(5) .
N2 C7 1.332(5) .
N2 C11 1.344(5) .
C1 H1 0.9500 .
C1 C2 1.382(6) .
C2 H2A 0.9500 .
C2 C3 1.378(7) .
C3 H3 0.9500 .
C3 C4 1.385(6) .
C4 H4 0.9500 .
C4 C5 1.384(5) .
C5 C6 1.536(5) .
C6 C7 1.526(5) .
C7 C8 1.381(6) .
C8 H8 0.9500 .
C8 C9 1.389(6) .
C9 H9 0.9500 .
C9 C10 1.362(7) .
C10 H10 0.9500 .
C10 C11 1.383(6) .
C11 H11 0.9500 .

loop_
_geom_torsion_atom_site_label_1
_geom_torsion_atom_site_label_2
_geom_torsion_atom_site_label_3
_geom_torsion_atom_site_label_4
_geom_torsion
_geom_torsion_site_symmetry_1
Co1 O1 C6 O2 -45.3(4) 40_445
Co1 O1 C6 O2 -159.9(2) 26_454
Co1 O1 C6 O2 87.5(3) .
Co1 O1 C6 C5 -162.8(2) 40_445
Co1 O1 C6 C5 -30.1(3) .
Co1 O1 C6 C5 82.6(3) 26_454
Co1 O1 C6 C7 74.9(3) 40_445
Co1 O1 C6 C7 -152.4(2) .
Co1 O1 C6 C7 -39.8(3) 26_454
Co1 N1 C1 C2 177.2(3) .
Co1 N1 C5 C4 -177.1(3) .
Co1 N1 C5 C6 1.4(4) .
Co1 N2 C7 C6 -2.2(4) 26_454
Co1 N2 C7 C8 176.4(3) 26_454
Co1 N2 C11 C10 -174.8(3) 26_454
O1 C6 C7 N2 29.1(4) .
O1 C6 C7 C8 -149.5(4) .
O2 C6 C7 N2 150.9(3) .
O2 C6 C7 C8 -27.7(5) .
N1 C1 C2 C3 -0.7(7) .
N1 C5 C6 O1 17.6(4) .
N1 C5 C6 O2 -103.2(3) .
N1 C5 C6 C7 137.9(3) .
N2 C7 C8 C9 -1.3(7) .
C1 N1 C5 C4 -0.5(5) .
C1 N1 C5 C6 178.0(3) .
C1 C2 C3 C4 -0.3(7) .
C2 C3 C4 C5 0.9(7) .
C3 C4 C5 N1 -0.5(6) .
C3 C4 C5 C6 -178.9(4) .
C4 C5 C6 O1 -163.9(3) .
C4 C5 C6 O2 75.4(4) .
C4 C5 C6 C7 -43.6(5) .
C5 N1 C1 C2 1.2(6) .
C5 C6 C7 N2 -91.6(4) .
C5 C6 C7 C8 89.7(4) .
C6 C7 C8 C9 177.2(4) .
C7 N2 C11 C10 -0.5(6) .
C7 C8 C9 C10 -0.4(7) .
C8 C9 C10 C11 1.6(8) .
C9 C10 C11 N2 -1.2(7) .
C11 N2 C7 C6 -176.9(3) .
C11 N2 C7 C8 1.7(6) .

loop_
_exptl_oxdiff_crystal_face_indexfrac_h
_exptl_oxdiff_crystal_face_indexfrac_k
_exptl_oxdiff_crystal_face_indexfrac_l
_exptl_oxdiff_crystal_face_x
_exptl_oxdiff_crystal_face_y
_exptl_oxdiff_crystal_face_z
17.8614 -13.9413 -25.0028 -0.4632 0.7852 0.4095
-14.8649 18.9337 24.0159 0.4966 -0.8407 -0.2469
-23.8845 -7.0170 21.9564 0.2240 -0.3932 -0.8729
25.8590 -14.9541 -15.0258 -0.0988 0.8920 0.4205
19.8708 -24.9416 -11.0555 -0.1135 0.9914 0.0701
19.9567 -17.9975 19.9108 0.7213 0.6511 -0.1932
-10.0312 -31.9373 -4.0712 -0.3612 0.5788 -0.7300
14.0279 -2.0409 30.9365 0.9886 0.1143 -0.1559
26.9374 19.9700 -4.9526 0.3092 0.0500 0.9546
16.0376 14.9360 25.9878 0.9502 -0.2106 0.2575
22.9112 16.9952 -18.9351 -0.1210 0.1290 0.9987
32.9126 2.9870 3.9856 0.5594 0.4936 0.6463
4.0035 -23.9902 22.8977 0.5614 0.4872 -0.6522
1.0230 31.9589 -10.8995 -0.1508 -0.6514 0.7444
22.8903 -24.9587 0.9231 0.2396 0.9750 -0.0231
-17.9582 -25.9698 11.9213 -0.0287 0.2065 -0.9778
-1.8953 21.9248 26.0142 0.7350 -0.6903 0.0356
12.8705 -11.9389 -28.9886 -0.6270 0.6739 0.3994
20.9633 25.9612 -5.9327 0.2254 -0.1881 0.9604
-5.9518 -20.0008 25.9077 0.5205 0.2007 -0.8114
-19.9318 -20.9855 16.9267 0.0939 0.0275 -0.9883
-21.9522 -23.9675 7.9350 -0.1791 0.1129 -0.9685
-23.9762 3.0285 -22.9426 -0.9107 -0.3611 -0.1214
